data_2008826
loop_
_publ_author_name
'Ng, Seik Weng'

_publ_section_title
;
 Space-group revision for
 bis(<i>N</i>-ethyl-<i>N</i>-isopropyldithiocarbamato)lead(II)
;
_journal_data_validation_number IUC9900091
_journal_issue 8
_journal_name_full 'Acta Crystallographica Section C'
_journal_page_first IUC9900091
_journal_paper_doi 10.1107/S0108270199099102
_journal_volume 55
_journal_year 1999
_chemical_formula_iupac '[Pb (C6 H12 N S2)2]'
_chemical_formula_moiety 'C12 H24 N2 Pb S4'
_chemical_formula_sum 'C12 H24 N2 Pb S4'
_chemical_formula_weight 531.76
_chemical_name_systematic
;
 Bis(N-ethyl-N-iso-propyldithiocarbamato)lead(II)
;
_space_group_IT_number 15
_symmetry_cell_setting monoclinic
_symmetry_space_group_name_Hall '-C 2yc'
_symmetry_space_group_name_H-M 'C 1 2/c 1'
_audit_creation_method SHELXL-97
_cell_angle_alpha 90.00
_cell_angle_beta 102.62(3)
_cell_angle_gamma 90.00
_cell_formula_units_Z 4
_cell_length_a 22.478(4)
_cell_length_b 9.718(2)
_cell_length_c 8.734(2)
_cell_measurement_reflns_used 25
_cell_measurement_temperature 293(2)
_cell_measurement_theta_max 13.6
_cell_measurement_theta_min 9.0
_cell_volume 1861.8(7)
_computing_cell_refinement 'CAD-4 VAX/PC'
_computing_data_collection 'CAD-4 VAX/PC (Enraf-Nonius, 1988)'
_computing_data_reduction 'XCAD4 (Harms, 1997)'
_computing_molecular_graphics 'ORTEPII (Johnson, 1976)'
_computing_publication_material SHELXL97
_computing_structure_refinement 'SHELXL97 (Sheldrick, 1997b)'
_computing_structure_solution 'SHELXS97 (Sheldrick, 1997a)'
_diffrn_ambient_temperature 293(2)
_diffrn_measured_fraction_theta_full 1.000
_diffrn_measured_fraction_theta_max 1.000
_diffrn_measurement_device_type 'Enraf-Nonius CAD-4'
_diffrn_measurement_method \w-2\q
_diffrn_radiation_monochromator graphite
_diffrn_radiation_source 'fine-focus sealed tube'
_diffrn_radiation_type MoK\a
_diffrn_radiation_wavelength 0.71073
_diffrn_reflns_av_R_equivalents 0.029
_diffrn_reflns_av_sigmaI/netI 0.0347
_diffrn_reflns_limit_h_max 26
_diffrn_reflns_limit_h_min -26
_diffrn_reflns_limit_k_max 11
_diffrn_reflns_limit_k_min 0
_diffrn_reflns_limit_l_max 0
_diffrn_reflns_limit_l_min -10
_diffrn_reflns_number 1770
_diffrn_reflns_theta_full 24.98
_diffrn_reflns_theta_max 24.98
_diffrn_reflns_theta_min 1.86
_diffrn_standards_decay_% 0
_diffrn_standards_interval_time 60
_diffrn_standards_number 2
_exptl_absorpt_coefficient_mu 9.501
_exptl_absorpt_correction_T_max 0.291
_exptl_absorpt_correction_T_min 0.086
_exptl_absorpt_correction_type '\y scan'
_exptl_absorpt_process_details '[North et al. (1968) in WinGX (Farrugia, 1998)'
_exptl_crystal_colour 'Pale yellow'
_exptl_crystal_density_diffrn 1.897
_exptl_crystal_density_method 'not measured'
_exptl_crystal_description Block
_exptl_crystal_F_000 1024
_exptl_crystal_size_max 0.45
_exptl_crystal_size_mid 0.25
_exptl_crystal_size_min 0.13
_refine_diff_density_max 0.530
_refine_diff_density_min -1.172
_refine_ls_extinction_coef none
_refine_ls_extinction_method constr
_refine_ls_goodness_of_fit_ref 1.069
_refine_ls_hydrogen_treatment mixed
_refine_ls_matrix_type full
_refine_ls_number_parameters 87
_refine_ls_number_reflns 1647
_refine_ls_number_restraints 0
_refine_ls_restrained_S_all 1.069
_refine_ls_R_factor_all 0.053
_refine_ls_R_factor_gt 0.032
_refine_ls_shift/su_max <0.001
_refine_ls_shift/su_mean 0.000
_refine_ls_structure_factor_coef Fsqd
_refine_ls_weighting_details 'calc w = 1/[\s^2^(Fo^2^)+(0.0500P)^2^+2.5805P] where P = (Fo^2^+2Fc^2^)/3'
_refine_ls_weighting_scheme calc
_refine_ls_wR_factor_ref 0.084
_reflns_number_gt 1322
_reflns_number_total 1647
_reflns_threshold_expression I>2\s(I)
_cod_data_source_file qa0132.cif
_cod_data_source_block titopb
_cod_depositor_comments
;
The following automatic conversions were performed:
'_symmetry_cell_setting' value 'Monoclinic' changed to 'monoclinic'
according to '/home/saulius/struct/CIF-dictionaries/cif_core.dic'
dictionary named 'cif_core.dic' version 2.4.1 from 2010-06-29.

Automatic conversion script
Id: cif_fix_enum 1527 2010-12-29 10:47:43Z saulius 

The following automatic conversions were performed:

'_symmetry_cell_setting' value 'Monoclinic' changed to 'monoclinic'
according to /home/saulius/struct/CIF-dictionaries/cif_core.dic
dictionary named 'cif_core.dic' version 2.4.1 from 2010-06-29.

Automatic conversion script
Id: cif_fix_values 1715 2011-07-08 13:25:40Z adriana 
;
_cod_original_cell_volume 1861.6(7)
_cod_original_sg_symbol_H-M 'C 2/c'
_cod_database_code 2008826

loop_
_symmetry_equiv_pos_as_xyz
'x, y, z'
'x, -y, z+1/2'
'x+1/2, y+1/2, z'
'x+1/2, -y+1/2, z+1/2'
'-x, -y, -z'
'-x, y, -z-1/2'
'-x+1/2, -y+1/2, -z'
'-x+1/2, y+1/2, -z-1/2'

loop_
_atom_site_label
_atom_site_fract_x
_atom_site_fract_y
_atom_site_fract_z
_atom_site_U_iso_or_equiv
_atom_site_adp_type
_atom_site_calc_flag
_atom_site_refinement_flags
_atom_site_occupancy
_atom_site_disorder_assembly
_atom_site_disorder_group
_atom_site_type_symbol
Pb1 0 0.04264(3) 0.2500 0.0547(2) Uani d S 1 . . Pb
S1 -0.01330(10) 0.2226(2) 0.0101(2) 0.0446(4) Uani d . 1 . . S
S2 -0.12120(10) 0.1468(2) 0.1356(2) 0.0624(5) Uani d . 1 . . S
N1 -0.1284(2) 0.2568(5) -0.1468(6) 0.0390(10) Uani d . 1 . . N
C1 -0.0916(3) 0.2119(6) -0.0151(7) 0.0380(10) Uani d . 1 . . C
C2 -0.1945(4) 0.2623(9) -0.1610(10) 0.061(2) Uani d . 1 . . C
C3 -0.2266(4) 0.1280(10) -0.2090(10) 0.081(3) Uani d . 1 . . C
C4 -0.1035(3) 0.3127(6) -0.2780(7) 0.043(2) Uani d . 1 . . C
C5 -0.1394(4) 0.2670(10) -0.4365(8) 0.067(2) Uani d . 1 . . C
C6 -0.0962(4) 0.4683(7) -0.2630(10) 0.068(2) Uani d . 1 . . C
H2A -0.2115 0.3322 -0.2368 0.092 Uiso calc R 1 . . H
H2B -0.2026 0.2899 -0.0602 0.092 Uiso calc R 1 . . H
H3A -0.2696 0.1388 -0.2173 0.122 Uiso calc R 1 . . H
H3B -0.2113 0.0584 -0.1319 0.122 Uiso calc R 1 . . H
H3C -0.2193 0.0996 -0.3088 0.122 Uiso calc R 1 . . H
H4 -0.0624 0.2745 -0.2662 0.065 Uiso calc R 1 . . H
H5A -0.1426 0.1680 -0.4381 0.100 Uiso calc R 1 . . H
H5B -0.1189 0.2959 -0.5165 0.100 Uiso calc R 1 . . H
H5C -0.1794 0.3063 -0.4557 0.100 Uiso calc R 1 . . H
H6A -0.0733 0.4911 -0.1604 0.102 Uiso calc R 1 . . H
H6B -0.1358 0.5105 -0.2801 0.102 Uiso calc R 1 . . H
H6C -0.0751 0.5014 -0.3405 0.102 Uiso calc R 1 . . H

loop_
_atom_site_aniso_label
_atom_site_aniso_U_11
_atom_site_aniso_U_22
_atom_site_aniso_U_33
_atom_site_aniso_U_12
_atom_site_aniso_U_13
_atom_site_aniso_U_23
Pb1 0.1004(4) 0.0344(2) 0.0282(2) 0.000 0.0116(2) 0.000
S1 0.0510(10) 0.0490(10) 0.0350(10) -0.0020(10) 0.0110(10) 0.0080(10)
S2 0.0780(10) 0.0750(10) 0.0410(10) -0.0260(10) 0.0280(10) 0.0000(10)
N1 0.039(3) 0.045(3) 0.039(3) 0.002(2) 0.019(2) -0.001(2)
C1 0.051(4) 0.033(3) 0.035(3) -0.006(3) 0.022(3) -0.008(2)
C2 0.052(5) 0.076(5) 0.061(5) 0.006(4) 0.025(4) 0.003(4)
C3 0.064(6) 0.104(7) 0.075(6) -0.026(6) 0.013(5) -0.010(6)
C4 0.050(4) 0.043(3) 0.040(3) 0.009(3) 0.019(3) 0.011(3)
C5 0.069(5) 0.092(6) 0.040(4) 0.010(5) 0.014(4) 0.014(4)
C6 0.089(6) 0.047(4) 0.082(6) 0.008(4) 0.044(5) 0.009(4)

loop_
_atom_type_symbol
_atom_type_description
_atom_type_scat_dispersion_real
_atom_type_scat_dispersion_imag
_atom_type_scat_source
C C 0.0033 0.0016 'International Tables Vol C Tables 4.2.6.8 and 6.1.1.4'
H H 0.0000 0.0000 'International Tables Vol C Tables 4.2.6.8 and 6.1.1.4'
N N 0.0061 0.0033 'International Tables Vol C Tables 4.2.6.8 and 6.1.1.4'
S S 0.1246 0.1234 'International Tables Vol C Tables 4.2.6.8 and 6.1.1.4'
Pb Pb -3.3944 10.1111 'International Tables Vol C Tables 4.2.6.8 and 6.1.1.4'

loop_
_geom_angle_atom_site_label_1
_geom_angle_atom_site_label_2
_geom_angle_atom_site_label_3
_geom_angle_site_symmetry_1
_geom_angle_site_symmetry_3
_geom_angle
S1 Pb1 S1 . 6_556 99.09(7)
S1 Pb1 S2 . . 64.25(5)
S1 Pb1 S2 . 6_556 88.68(6)
S1 Pb1 S2 6_556 . 88.68(6)
S1 Pb1 S2 6_556 6_556 64.25(5)
S2 Pb1 S2 . 6_556 138.72(8)
C1 S1 Pb1 . . 89.8(2)
C1 S2 Pb1 . . 84.3(2)
C1 N1 C2 . . 120.6(5)
C1 N1 C4 . . 121.1(5)
C2 N1 C4 . . 118.1(5)
N1 C1 S2 . . 120.6(5)
N1 C1 S1 . . 120.8(4)
S2 C1 S1 . . 118.6(4)
N1 C2 C3 . . 113.9(7)
N1 C4 C5 . . 112.5(6)
N1 C4 C6 . . 110.5(6)
C5 C4 C6 . . 113.4(7)

loop_
_geom_bond_atom_site_label_1
_geom_bond_atom_site_label_2
_geom_bond_site_symmetry_2
_geom_bond_distance
_geom_bond_publ_flag
Pb1 S1 . 2.695(2) ?
Pb1 S1 6_556 2.695(2) ?
Pb1 S2 6_556 2.873(2) ?
Pb1 S2 . 2.873(2) ?
S1 C1 . 1.729(7) ?
S2 C1 . 1.719(6) ?
N1 C1 . 1.336(8) ?
N1 C2 . 1.465(9) ?
N1 C4 . 1.485(7) ?
C2 C3 . 1.510(10) ?
C4 C5 . 1.510(10) ?
C4 C6 . 1.523(9) ?
